data_4062210
loop_
_publ_author_name
'Wang, Baiquan'
'Zhu, Bolin'
'Zhang, Jianyong'
'Xu, Shansheng'
'Zhou, Xiuzhong'
'Weng, Linhong'

_publ_section_title
;
 Reactions of Doubly Bridged Bis(cyclopentadienes) with Iron Pentacarbonyl
;
_journal_coden_ASTM ORGND7
_journal_issue 26
_journal_name_full Organometallics
_journal_page_first 5543
_journal_page_last 5555
_journal_paper_doi 10.1021/om030364a
_journal_volume 22
_journal_year 2003
_chemical_formula_sum 'C22 H22 Fe2 O4 Si'
_chemical_formula_weight 490.19
_space_group_IT_number 14
_symmetry_cell_setting monoclinic
_symmetry_space_group_name_Hall '-P 2ybc'
_symmetry_space_group_name_H-M 'P 1 21/c 1'
_cell_angle_alpha 90.00
_cell_angle_beta 109.990(6)
_cell_angle_gamma 90.00
_cell_formula_units_Z 4
_cell_length_a 9.505(3)
_cell_length_b 17.433(6)
_cell_length_c 13.441(5)
_cell_measurement_temperature 273(2)
_cell_volume 2092.9(12)
_diffrn_ambient_temperature 273(2)
_exptl_crystal_density_diffrn 1.556
_cod_depositor_comments
;
The following automatic conversions were performed:
'_symmetry_cell_setting' value 'Monoclinic' changed to 'monoclinic'
according to '/home/saulius/struct/CIF-dictionaries/cif_core.dic'
dictionary named 'cif_core.dic' version 2.4.1 from 2010-06-29.

Automatic conversion script
Id: cif_fix_enum 1527 2010-12-29 10:47:43Z saulius 

 Updated bibliographical information.

 Antanas Vaitkus,
 2019-09-11
;
_cod_original_sg_symbol_H-M 'P 21/c'
_cod_database_code 4062210

loop_
_symmetry_equiv_pos_as_xyz
'x, y, z'
'-x, y+1/2, -z+1/2'
'-x, -y, -z'
'x, -y-1/2, z-1/2'

loop_
_atom_site_label
_atom_site_type_symbol
_atom_site_fract_x
_atom_site_fract_y
_atom_site_fract_z
_atom_site_U_iso_or_equiv
_atom_site_adp_type
_atom_site_occupancy
_atom_site_symmetry_multiplicity
_atom_site_calc_flag
_atom_site_refinement_flags
_atom_site_disorder_assembly
_atom_site_disorder_group
Fe1 Fe 0.49228(4) 0.13421(2) 0.17961(3) 0.02946(13) Uani 1 1 d . . .
Fe2 Fe 0.61021(4) 0.07141(2) 0.37885(3) 0.03042(13) Uani 1 1 d . . .
Si1 Si 0.82182(9) 0.03249(5) 0.23207(7) 0.0342(2) Uani 1 1 d . . .
O1 O 0.2811(3) 0.22822(16) 0.2385(3) 0.0819(9) Uani 1 1 d . . .
O2 O 0.2796(3) 0.01156(15) 0.0913(2) 0.0661(7) Uani 1 1 d . . .
O3 O 0.3678(3) 0.12852(15) 0.4436(2) 0.0668(8) Uani 1 1 d . . .
O4 O 0.4442(3) -0.06945(14) 0.3077(2) 0.0687(8) Uani 1 1 d . . .
C1 C 0.3662(4) 0.18954(19) 0.2190(3) 0.0471(8) Uani 1 1 d . . .
C2 C 0.3650(3) 0.05887(19) 0.1302(3) 0.0414(8) Uani 1 1 d . . .
C3 C 0.4629(4) 0.10772(18) 0.4151(3) 0.0400(8) Uani 1 1 d . . .
C4 C 0.5090(3) -0.01249(18) 0.3316(2) 0.0397(8) Uani 1 1 d . . .
C5 C 0.7030(3) 0.11484(16) 0.1630(2) 0.0299(7) Uani 1 1 d . . .
C6 C 0.5891(3) 0.11961(18) 0.0616(2) 0.0368(7) Uani 1 1 d . . .
H6A H 0.5634 0.0787 0.0083 0.044 Uiso 1 1 calc R . .
C7 C 0.5193(3) 0.19179(18) 0.0492(2) 0.0401(8) Uani 1 1 d . . .
H7A H 0.4390 0.2102 -0.0138 0.048 Uiso 1 1 calc R . .
C8 C 0.5903(3) 0.23388(17) 0.1430(2) 0.0370(7) Uani 1 1 d . . .
H8A H 0.5657 0.2866 0.1563 0.044 Uiso 1 1 calc R . .
C9 C 0.7020(3) 0.18779(16) 0.2148(2) 0.0299(7) Uani 1 1 d . . .
C10 C 0.8052(3) 0.20752(16) 0.3258(2) 0.0302(6) Uani 1 1 d . . .
C11 C 0.7537(3) 0.28204(17) 0.3662(3) 0.0402(8) Uani 1 1 d . . .
H11A H 0.7311 0.3202 0.3104 0.048 Uiso 1 1 calc R . .
H11B H 0.6617 0.2713 0.3797 0.048 Uiso 1 1 calc R . .
C12 C 0.8667(4) 0.31644(18) 0.4667(3) 0.0478(9) Uani 1 1 d . . .
H12A H 0.8297 0.3656 0.4810 0.057 Uiso 1 1 calc R . .
H12B H 0.8760 0.2828 0.5261 0.057 Uiso 1 1 calc R . .
C13 C 1.0192(4) 0.3274(2) 0.4567(3) 0.0557(10) Uani 1 1 d . . .
H13A H 1.0897 0.3449 0.5237 0.067 Uiso 1 1 calc R . .
H13B H 1.0132 0.3663 0.4037 0.067 Uiso 1 1 calc R . .
C14 C 1.0744(3) 0.2521(2) 0.4249(3) 0.0514(9) Uani 1 1 d . . .
H14A H 1.1709 0.2603 0.4170 0.062 Uiso 1 1 calc R . .
H14B H 1.0872 0.2144 0.4804 0.062 Uiso 1 1 calc R . .
C15 C 0.9649(3) 0.22202(18) 0.3223(2) 0.0393(8) Uani 1 1 d . . .
H15A H 1.0034 0.1744 0.3045 0.047 Uiso 1 1 calc R . .
H15B H 0.9580 0.2586 0.2664 0.047 Uiso 1 1 calc R . .
C16 C 0.8044(3) 0.13838(16) 0.3951(2) 0.0305(6) Uani 1 1 d . . .
C17 C 0.7760(3) 0.13657(19) 0.4921(2) 0.0389(7) Uani 1 1 d . . .
H17A H 0.7574 0.1815 0.5297 0.047 Uiso 1 1 calc R . .
C18 C 0.7817(4) 0.0593(2) 0.5269(2) 0.0470(9) Uani 1 1 d . . .
H18A H 0.7690 0.0419 0.5926 0.056 Uiso 1 1 calc R . .
C19 C 0.8119(3) 0.01234(19) 0.4513(2) 0.0409(8) Uani 1 1 d . . .
H19A H 0.8232 -0.0436 0.4557 0.049 Uiso 1 1 calc R . .
C20 C 0.8255(3) 0.05975(16) 0.3670(2) 0.0315(7) Uani 1 1 d . . .
C21 C 1.0070(4) 0.0314(2) 0.2104(3) 0.0516(9) Uani 1 1 d . . .
H21A H 1.0567 0.0796 0.2321 0.077 Uiso 1 1 calc R . .
H21B H 0.9909 0.0231 0.1367 0.077 Uiso 1 1 calc R . .
H21C H 1.0681 -0.0092 0.2514 0.077 Uiso 1 1 calc R . .
C22 C 0.7329(4) -0.06285(17) 0.1894(3) 0.0522(9) Uani 1 1 d . . .
H22A H 0.6375 -0.0644 0.1992 0.078 Uiso 1 1 calc R . .
H22B H 0.7962 -0.1024 0.2311 0.078 Uiso 1 1 calc R . .
H22C H 0.7191 -0.0708 0.1160 0.078 Uiso 1 1 calc R . .

loop_
_atom_site_aniso_label
_atom_site_aniso_U_11
_atom_site_aniso_U_22
_atom_site_aniso_U_33
_atom_site_aniso_U_23
_atom_site_aniso_U_13
_atom_site_aniso_U_12
Fe1 0.0249(2) 0.0319(2) 0.0318(2) 0.00216(19) 0.00987(17) 0.00232(18)
Fe2 0.0294(2) 0.0306(2) 0.0324(2) 0.00342(19) 0.01207(18) -0.00201(18)
Si1 0.0310(5) 0.0349(5) 0.0379(5) 0.0003(4) 0.0132(4) 0.0067(4)
O1 0.083(2) 0.0776(19) 0.108(2) 0.0028(17) 0.0621(19) 0.0347(17)
O2 0.0574(16) 0.0609(17) 0.0775(19) -0.0198(15) 0.0198(14) -0.0249(15)
O3 0.0573(16) 0.0761(19) 0.081(2) 0.0030(15) 0.0422(15) 0.0149(14)
O4 0.083(2) 0.0429(15) 0.079(2) -0.0101(13) 0.0250(15) -0.0256(14)
C1 0.044(2) 0.046(2) 0.056(2) 0.0034(17) 0.0228(17) 0.0017(17)
C2 0.0367(18) 0.048(2) 0.0441(19) 0.0004(16) 0.0193(15) 0.0021(16)
C3 0.0386(19) 0.0364(18) 0.045(2) -0.0002(15) 0.0147(16) -0.0032(15)
C4 0.0418(19) 0.0378(19) 0.0400(18) 0.0049(15) 0.0147(15) -0.0008(16)
C5 0.0273(15) 0.0354(16) 0.0317(16) 0.0010(13) 0.0159(13) -0.0010(12)
C6 0.0324(16) 0.050(2) 0.0310(17) 0.0019(14) 0.0146(14) 0.0012(15)
C7 0.0356(17) 0.0470(19) 0.0354(18) 0.0126(15) 0.0091(14) 0.0029(15)
C8 0.0355(17) 0.0318(16) 0.047(2) 0.0102(15) 0.0180(15) 0.0026(14)
C9 0.0271(15) 0.0297(15) 0.0371(17) 0.0033(13) 0.0164(13) -0.0012(13)
C10 0.0274(15) 0.0317(16) 0.0342(16) -0.0014(13) 0.0138(13) -0.0036(13)
C11 0.0320(17) 0.0409(18) 0.049(2) -0.0056(15) 0.0156(15) -0.0002(14)
C12 0.047(2) 0.0398(19) 0.060(2) -0.0187(17) 0.0225(17) -0.0059(16)
C13 0.047(2) 0.051(2) 0.067(3) -0.0198(19) 0.0172(18) -0.0173(17)
C14 0.0282(17) 0.058(2) 0.067(2) -0.0141(19) 0.0150(17) -0.0074(16)
C15 0.0330(17) 0.0404(18) 0.050(2) -0.0042(15) 0.0210(15) -0.0069(14)
C16 0.0177(14) 0.0400(17) 0.0320(16) -0.0010(13) 0.0062(12) -0.0026(13)
C17 0.0346(17) 0.051(2) 0.0315(17) -0.0050(15) 0.0113(13) -0.0067(15)
C18 0.0415(19) 0.067(2) 0.0300(18) 0.0133(17) 0.0089(14) -0.0011(17)
C19 0.0314(17) 0.0430(19) 0.0443(19) 0.0129(16) 0.0077(14) 0.0066(14)
C20 0.0231(14) 0.0352(17) 0.0345(16) 0.0055(13) 0.0076(12) 0.0025(13)
C21 0.044(2) 0.060(2) 0.056(2) 0.0019(18) 0.0233(17) 0.0158(18)
C22 0.057(2) 0.044(2) 0.057(2) -0.0097(18) 0.0216(18) 0.0045(17)

loop_
_geom_bond_atom_site_label_1
_geom_bond_atom_site_label_2
_geom_bond_distance
_geom_bond_site_symmetry_2
_geom_bond_publ_flag
Fe1 C2 1.755(3) . ?
Fe1 C1 1.755(3) . ?
Fe1 C9 2.103(3) . ?
Fe1 C6 2.104(3) . ?
Fe1 C8 2.108(3) . ?
Fe1 C7 2.111(3) . ?
Fe1 C5 2.117(3) . ?
Fe1 Fe2 2.7522(9) . ?
Fe2 C4 1.746(3) . ?
Fe2 C3 1.750(3) . ?
Fe2 C19 2.099(3) . ?
Fe2 C17 2.109(3) . ?
Fe2 C18 2.108(3) . ?
Fe2 C20 2.116(3) . ?
Fe2 C16 2.131(3) . ?
Si1 C20 1.863(3) . ?
Si1 C5 1.866(3) . ?
Si1 C22 1.864(3) . ?
Si1 C21 1.880(3) . ?
O1 C1 1.150(4) . ?
O2 C2 1.150(4) . ?
O3 C3 1.154(4) . ?
O4 C4 1.155(4) . ?
C5 C6 1.424(4) . ?
C5 C9 1.451(4) . ?
C6 C7 1.406(4) . ?
C6 H6A 0.9800 . ?
C7 C8 1.415(4) . ?
C7 H7A 0.9800 . ?
C8 C9 1.415(4) . ?
C8 H8A 0.9800 . ?
C9 C10 1.519(4) . ?
C10 C16 1.524(4) . ?
C10 C11 1.551(4) . ?
C10 C15 1.555(4) . ?
C11 C12 1.531(4) . ?
C11 H11A 0.9700 . ?
C11 H11B 0.9700 . ?
C12 C13 1.513(4) . ?
C12 H12A 0.9700 . ?
C12 H12B 0.9700 . ?
C13 C14 1.528(4) . ?
C13 H13A 0.9700 . ?
C13 H13B 0.9700 . ?
C14 C15 1.511(4) . ?
C14 H14A 0.9700 . ?
C14 H14B 0.9700 . ?
C15 H15A 0.9700 . ?
C15 H15B 0.9700 . ?
C16 C17 1.420(4) . ?
C16 C20 1.454(4) . ?
C17 C18 1.420(4) . ?
C17 H17A 0.9800 . ?
C18 C19 1.409(5) . ?
C18 H18A 0.9800 . ?
C19 C20 1.443(4) . ?
C19 H19A 0.9800 . ?
C21 H21A 0.9600 . ?
C21 H21B 0.9600 . ?
C21 H21C 0.9600 . ?
C22 H22A 0.9600 . ?
C22 H22B 0.9600 . ?
C22 H22C 0.9600 . ?
